data_1552669
loop_
_publ_author_name
'Tang, Dan'
'Xu, Yuan-Zhen'
'Wang, Wei-Wei'
'Yang, Zhi'
'Liu, Bo'
'Stadler, Marc'
'Liu, Ling-Li'
'Gao, Jin-Ming'

_publ_section_title
;
 Cyathane Diterpenes from Cultures of the Bird's Nest Fungus Cyathus
 hookeri and Their Neurotrophic and Anti-neuroinflammatory Activities.
;
_journal_issue 6
_journal_name_full 'Journal of natural products'
_journal_page_first 1599
_journal_paper_doi 10.1021/acs.jnatprod.9b00091
_journal_volume 82
_journal_year 2019
_chemical_formula_moiety '3(C H Cl3), 4(C20 H28 O4)'
_chemical_formula_sum 'C83 H115 Cl9 O16'
_chemical_formula_weight 1687.79
_space_group_crystal_system monoclinic
_space_group_IT_number 4
_space_group_name_Hall 'P 2yb'
_space_group_name_H-M_alt 'P 1 21 1'
_atom_sites_solution_hydrogens mixed
_atom_sites_solution_primary dual
_audit_creation_date 2018-07-06
_audit_creation_method
;
Olex2 1.2-alpha
(compiled 2018.05.18 svn.r3508 for OlexSys, GUI svn.r5497)
;
_cell_angle_alpha 90
_cell_angle_beta 96.330(3)
_cell_angle_gamma 90
_cell_formula_units_Z 2
_cell_length_a 14.1618(13)
_cell_length_b 15.0341(14)
_cell_length_c 20.4035(18)
_cell_measurement_reflns_used 9232
_cell_measurement_temperature 298
_cell_measurement_theta_max 68.454
_cell_measurement_theta_min 4.016
_cell_volume 4317.6(7)
_computing_cell_refinement 'SAINT V8.38A (?, 2016)'
_computing_data_reduction 'SAINT V8.38A (?, 2016)'
_computing_molecular_graphics 'Olex2 (Dolomanov et al., 2009)'
_computing_publication_material 'Olex2 (Dolomanov et al., 2009)'
_computing_structure_refinement 'ShelXL (Sheldrick, 2015)'
_computing_structure_solution 'ShelXT (Sheldrick, 2015)'
_diffrn_ambient_temperature 298.0
_diffrn_measured_fraction_theta_full 0.998
_diffrn_measured_fraction_theta_max 0.993
_diffrn_measurement_device_type 'Bruker P4'
_diffrn_radiation_type CuK\a
_diffrn_radiation_wavelength 1.54184
_diffrn_reflns_av_R_equivalents 0.0534
_diffrn_reflns_av_unetI/netI 0.0453
_diffrn_reflns_Laue_measured_fraction_full 0.998
_diffrn_reflns_Laue_measured_fraction_max 0.993
_diffrn_reflns_limit_h_max 17
_diffrn_reflns_limit_h_min -17
_diffrn_reflns_limit_k_max 18
_diffrn_reflns_limit_k_min -18
_diffrn_reflns_limit_l_max 24
_diffrn_reflns_limit_l_min -24
_diffrn_reflns_number 82160
_diffrn_reflns_point_group_measured_fraction_full 0.999
_diffrn_reflns_point_group_measured_fraction_max 0.993
_diffrn_reflns_theta_full 67.684
_diffrn_reflns_theta_max 68.701
_diffrn_reflns_theta_min 2.179
_exptl_absorpt_coefficient_mu 3.176
_exptl_absorpt_correction_T_max 0.7531
_exptl_absorpt_correction_T_min 0.3770
_exptl_absorpt_correction_type multi-scan
_exptl_absorpt_process_details
'SADABS-2016/2 (Bruker,2016/2) was used for absorption correction. wR2(int) was 0.1526 before and 0.0832 after correction. The Ratio of minimum to maximum transmission is 0.5006. The \l/2 correction factor is Not present.'
_exptl_crystal_colour colourless
_exptl_crystal_colour_primary colourless
_exptl_crystal_density_diffrn 1.298
_exptl_crystal_description block
_exptl_crystal_F_000 1788
_refine_diff_density_max 1.694
_refine_diff_density_min -0.919
_refine_diff_density_rms 0.113
_refine_ls_abs_structure_details
;
 Refined as an inversion twin.
;
_refine_ls_abs_structure_Flack 0.18(4)
_refine_ls_extinction_coef 0.0035(9)
_refine_ls_extinction_expression Fc^*^=kFc[1+0.001xFc^2^\l^3^/sin(2\q)]^-1/4^
_refine_ls_extinction_method 'SHELXL-2014/7 (Sheldrick 2014'
_refine_ls_goodness_of_fit_ref 1.459
_refine_ls_hydrogen_treatment constr
_refine_ls_matrix_type full
_refine_ls_number_parameters 1008
_refine_ls_number_reflns 15814
_refine_ls_number_restraints 50
_refine_ls_restrained_S_all 1.480
_refine_ls_R_factor_all 0.1003
_refine_ls_R_factor_gt 0.0993
_refine_ls_shift/su_max 0.005
_refine_ls_shift/su_mean 0.001
_refine_ls_structure_factor_coef Fsqd
_refine_ls_weighting_details 'w=1/[\s^2^(Fo^2^)+(0.2000P)^2^] where P=(Fo^2^+2Fc^2^)/3'
_refine_ls_weighting_scheme calc
_refine_ls_wR_factor_gt 0.2893
_refine_ls_wR_factor_ref 0.2935
_reflns_Friedel_coverage 0.921
_reflns_Friedel_fraction_full 0.999
_reflns_Friedel_fraction_max 0.994
_reflns_number_gt 15326
_reflns_number_total 15814
_reflns_threshold_expression 'I > 2\s(I)'
_cod_data_source_file np9b00091_si_003.cif
_cod_data_source_block zhangyaling20180702_2_0m
_cod_database_code 1552669
_shelx_shelxl_version_number 2014/7
_shelx_space_group_comment
;
The symmetry employed for this shelxl refinement is uniquely defined
by the following loop, which should always be used as a source of
symmetry information in preference to the above space-group names.
They are only intended as comments.
;
_olex2_refinement_description
;
1. Twinned data refinement
 Scales: 0.82(4)
 0.18(4)
2. Fixed Uiso
 At 1.2 times of:
  All C(H) groups, All C(H,H) groups
 At 1.5 times of:
  All C(H,H,H) groups, All O(H) groups
3. Restrained distances
 H5-O14
 1.9 with sigma of 0.02
4. Uiso/Uaniso restraints and constraints
Uanis(C80) \\sim Ueq, Uanis(C81) \\sim Ueq: with sigma of 0.01 and sigma for
terminal atoms of 0.02
5. Rigid body (RIGU) restrains
 C2, Cl4, Cl5, Cl6, Cl5A
 with sigma for 1-2 distances of 0.004 and sigma for 1-3 distances of 0.004
 C81, C79, C80
 with sigma for 1-2 distances of 0.004 and sigma for 1-3 distances of 0.004
6. Others
 Sof(H2B)=Sof(Cl5A)=1-FVAR(1)
 Sof(Cl5)=Sof(H2A)=FVAR(1)
7.a Riding coordinates:
 C60(H60A,H60B,H60C)
7.b Ternary CH refined with riding coordinates:
 C1(H1), C2(H2A), C2(H2B), C3(H3), C6(H6), C10(H10), C19(H19), C26(H26),
 C30(H30), C39(H39), C46(H46), C50(H50), C59(H59), C66(H66), C70(H70), C79(H79)
7.c Secondary CH2 refined with riding coordinates:
 C11(H11A,H11B), C14(H14A,H14B), C15(H15A,H15B), C16(H16A,H16B), C17(H17A,
 H17B), C31(H31A,H31B), C34(H34A,H34B), C35(H35A,H35B), C36(H36A,H36B),
 C37(H37A,H37B), C51(H51A,H51B), C54(H54A,H54B), C55(H55A,H55B), C56(H56A,H56B),
  C57(H57A,H57B), C71(H71A,H71B), C74(H74A,H74B), C75(H75A,H75B), C76(H76A,
 H76B), C77(H77A,H77B)
7.d Aromatic/amide H refined with riding coordinates:
 C8(H8), C28(H28), C48(H48), C68(H68)
7.e Idealised Me refined as rotating group:
 C20(H20A,H20B,H20C), C21(H21A,H21B,H21C), C22(H22A,H22B,H22C), C23(H23A,H23B,
 H23C), C40(H40A,H40B,H40C), C41(H41A,H41B,H41C), C42(H42A,H42B,H42C), C43(H43A,
 H43B,H43C), C61(H61A,H61B,H61C), C62(H62A,H62B,H62C), C63(H63A,H63B,H63C),
 C80(H80A,H80B,H80C), C81(H81A,H81B,H81C), C82(H82A,H82B,H82C), C83(H83A,H83B,
 H83C)
7.f Idealised tetrahedral OH refined as rotating group:
 O2(H2), O4(H4), O5(H5), O8(H8A), O9(H9), O12(H12), O13(H13), O16(H16)
;
_olex2_submission_special_instructions 'No special instructions were received'

loop_
_space_group_symop_operation_xyz
'x, y, z'
'-x, y+1/2, -z'

loop_
_atom_site_label
_atom_site_type_symbol
_atom_site_fract_x
_atom_site_fract_y
_atom_site_fract_z
_atom_site_U_iso_or_equiv
_atom_site_adp_type
_atom_site_occupancy
_atom_site_site_symmetry_order
_atom_site_calc_flag
_atom_site_refinement_flags_posn
O1 O 0.3097(3) 0.3948(2) 0.20770(17) 0.0460(7) Uani 1 1 d .
O2 O 0.3323(3) 0.5054(3) 0.2812(2) 0.0550(9) Uani 1 1 d .
H2 H 0.3562 0.4658 0.3052 0.082 Uiso 1 1 calc GR
O3 O 0.1919(2) 0.5990(2) 0.08157(16) 0.0408(7) Uani 1 1 d .
O4 O 0.1839(3) 0.7439(2) 0.1181(2) 0.0494(8) Uani 1 1 d .
H4 H 0.2370 0.7468 0.1057 0.074 Uiso 1 1 calc GR
C4 C 0.2977(3) 0.4716(3) 0.2251(2) 0.0372(9) Uani 1 1 d .
C5 C 0.2432(3) 0.5345(3) 0.1812(2) 0.0362(8) Uani 1 1 d .
C6 C 0.1985(3) 0.5128(3) 0.1119(2) 0.0358(8) Uani 1 1 d .
H6 H 0.2384 0.4724 0.0892 0.043 Uiso 1 1 calc R
C7 C 0.1642(3) 0.6567(3) 0.1332(2) 0.0375(9) Uani 1 1 d .
C8 C 0.2223(3) 0.6184(3) 0.1934(2) 0.0391(9) Uani 1 1 d .
H8 H 0.2403 0.6487 0.2325 0.047 Uiso 1 1 calc R
C9 C 0.0559(3) 0.6419(3) 0.1356(2) 0.0389(9) Uani 1 1 d .
C10 C 0.0389(3) 0.5412(3) 0.1503(2) 0.0358(8) Uani 1 1 d .
H10 H 0.0664 0.5329 0.1961 0.043 Uiso 1 1 calc R
C11 C 0.0965(3) 0.4785(3) 0.1101(2) 0.0374(9) Uani 1 1 d .
H11A H 0.0967 0.4190 0.1284 0.045 Uiso 1 1 calc R
H11B H 0.0674 0.4759 0.0648 0.045 Uiso 1 1 calc R
C12 C -0.0660(3) 0.5250(4) 0.1516(2) 0.0423(10) Uani 1 1 d .
C13 C -0.1125(4) 0.5849(4) 0.2001(3) 0.0505(12) Uani 1 1 d .
C14 C -0.0855(4) 0.6824(4) 0.1953(3) 0.0551(13) Uani 1 1 d .
H14A H -0.1037 0.7136 0.2336 0.066 Uiso 1 1 calc R
H14B H -0.1211 0.7080 0.1565 0.066 Uiso 1 1 calc R
C15 C 0.0207(4) 0.6971(4) 0.1912(3) 0.0481(11) Uani 1 1 d .
H15A H 0.0322 0.7596 0.1835 0.058 Uiso 1 1 calc R
H15B H 0.0562 0.6807 0.2328 0.058 Uiso 1 1 calc R
C16 C -0.2192(4) 0.5698(6) 0.1781(4) 0.0658(17) Uani 1 1 d .
H16A H -0.2556 0.5713 0.2157 0.079 Uiso 1 1 calc R
H16B H -0.2436 0.6148 0.1467 0.079 Uiso 1 1 calc R
C17 C -0.2237(4) 0.4769(6) 0.1461(4) 0.0717(18) Uani 1 1 d .
H17A H -0.2339 0.4313 0.1782 0.086 Uiso 1 1 calc R
H17B H -0.2743 0.4739 0.1100 0.086 Uiso 1 1 calc R
C18 C -0.1281(3) 0.4662(4) 0.1214(3) 0.0487(11) Uani 1 1 d .
C19 C -0.1129(4) 0.3927(4) 0.0735(4) 0.0569(13) Uani 1 1 d .
H19 H -0.0447 0.3868 0.0702 0.068 Uiso 1 1 calc R
C20 C -0.1502(6) 0.3048(5) 0.0969(5) 0.079(2) Uani 1 1 d .
H20A H -0.1228 0.2934 0.1413 0.119 Uiso 1 1 calc GR
H20B H -0.1334 0.2577 0.0687 0.119 Uiso 1 1 calc GR
H20C H -0.2181 0.3077 0.0957 0.119 Uiso 1 1 calc GR
C21 C -0.1625(6) 0.4151(5) 0.0064(4) 0.0685(16) Uani 1 1 d .
H21A H -0.2293 0.4220 0.0093 0.103 Uiso 1 1 calc GR
H21B H -0.1526 0.3680 -0.0238 0.103 Uiso 1 1 calc GR
H21C H -0.1371 0.4695 -0.0089 0.103 Uiso 1 1 calc GR
C22 C -0.0855(5) 0.5506(6) 0.2705(3) 0.0634(16) Uani 1 1 d .
H22A H -0.1223 0.4985 0.2777 0.095 Uiso 1 1 calc GR
H22B H -0.0983 0.5959 0.3016 0.095 Uiso 1 1 calc GR
H22C H -0.0192 0.5360 0.2764 0.095 Uiso 1 1 calc GR
C23 C 0.0056(3) 0.6703(4) 0.0681(3) 0.0498(11) Uani 1 1 d .
H23A H 0.0347 0.6411 0.0336 0.075 Uiso 1 1 calc GR
H23B H 0.0109 0.7336 0.0632 0.075 Uiso 1 1 calc GR
H23C H -0.0603 0.6541 0.0653 0.075 Uiso 1 1 calc GR

loop_
_atom_site_aniso_label
_atom_site_aniso_U_11
_atom_site_aniso_U_22
_atom_site_aniso_U_33
_atom_site_aniso_U_23
_atom_site_aniso_U_13
_atom_site_aniso_U_12
O1 0.0525(18) 0.0420(17) 0.0426(16) -0.0016(14) 0.0004(13) 0.0062(14)
O2 0.064(2) 0.0460(19) 0.0504(19) -0.0011(16) -0.0136(16) 0.0128(17)
O3 0.0358(15) 0.0462(17) 0.0409(15) 0.0052(13) 0.0067(12) 0.0009(12)
O4 0.0408(16) 0.0383(17) 0.069(2) 0.0100(16) 0.0036(15) 0.0000(13)
C4 0.0321(18) 0.042(2) 0.039(2) 0.0024(17) 0.0077(15) 0.0017(16)
C5 0.0307(17) 0.039(2) 0.038(2) 0.0004(17) 0.0004(15) -0.0001(16)
C6 0.0336(19) 0.035(2) 0.039(2) -0.0028(16) 0.0062(15) 0.0023(15)
C7 0.0312(19) 0.034(2) 0.046(2) 0.0014(17) -0.0018(16) -0.0008(15)
C8 0.035(2) 0.040(2) 0.041(2) -0.0011(18) 0.0007(16) 0.0024(16)
C9 0.0323(19) 0.041(2) 0.043(2) 0.0038(17) 0.0054(16) 0.0028(16)
C10 0.0327(19) 0.039(2) 0.0356(18) 0.0024(16) 0.0053(14) 0.0023(15)
C11 0.0320(19) 0.043(2) 0.0368(19) -0.0047(17) 0.0026(15) -0.0008(16)
C12 0.035(2) 0.049(2) 0.044(2) 0.0069(19) 0.0107(17) 0.0034(19)
C13 0.041(2) 0.068(3) 0.045(2) 0.002(2) 0.0103(19) 0.010(2)
C14 0.042(2) 0.065(3) 0.060(3) -0.003(3) 0.010(2) 0.020(2)
C15 0.040(2) 0.048(2) 0.057(3) -0.001(2) 0.0049(19) 0.0119(19)
C16 0.032(2) 0.094(5) 0.075(4) 0.008(3) 0.021(2) 0.011(3)
C17 0.036(3) 0.089(5) 0.093(5) 0.004(4) 0.018(3) -0.009(3)
C18 0.035(2) 0.055(3) 0.057(3) 0.008(2) 0.0091(19) -0.006(2)
C19 0.041(2) 0.049(3) 0.079(4) 0.003(3) 0.000(2) -0.009(2)
C20 0.075(4) 0.054(3) 0.100(5) 0.018(4) -0.030(4) -0.020(3)
C21 0.084(4) 0.058(3) 0.064(3) -0.006(3) 0.009(3) -0.012(3)
C22 0.062(3) 0.086(4) 0.046(3) 0.008(3) 0.019(2) 0.016(3)
C23 0.033(2) 0.063(3) 0.053(3) 0.015(2) 0.0039(18) 0.000(2)

loop_
_atom_type_symbol
_atom_type_description
_atom_type_scat_dispersion_real
_atom_type_scat_dispersion_imag
_atom_type_scat_source
C C 0.0181 0.0091 'International Tables Vol C Tables 4.2.6.8 and 6.1.1.4'
H H 0.0000 0.0000 'International Tables Vol C Tables 4.2.6.8 and 6.1.1.4'
Cl Cl 0.3639 0.7018 'International Tables Vol C Tables 4.2.6.8 and 6.1.1.4'
O O 0.0492 0.0322 'International Tables Vol C Tables 4.2.6.8 and 6.1.1.4'

loop_
_geom_angle_atom_site_label_1
_geom_angle_atom_site_label_2
_geom_angle_atom_site_label_3
_geom_angle
C6 O3 C7 103.7(3)
O1 C4 O2 125.0(4)
O1 C4 C5 120.9(4)
O2 C4 C5 114.1(4)
C4 C5 C6 124.6(4)
C8 C5 C4 127.9(4)
C8 C5 C6 107.5(4)
O3 C6 C5 102.0(3)
O3 C6 C11 106.1(3)
C5 C6 C11 112.9(3)
O3 C7 C8 101.3(3)
O3 C7 C9 106.4(3)
O4 C7 O3 109.1(4)
O4 C7 C8 115.9(4)
O4 C7 C9 111.5(4)
C8 C7 C9 111.7(4)
C5 C8 C7 108.8(4)
C7 C9 C10 108.5(3)
C15 C9 C7 110.3(4)
C15 C9 C10 108.2(4)
C15 C9 C23 110.8(4)
C23 C9 C7 107.0(4)
C23 C9 C10 111.9(4)
C11 C10 C9 112.8(3)
C12 C10 C9 109.4(4)
C12 C10 C11 119.4(4)
C6 C11 C10 109.6(4)
C10 C12 C13 114.1(4)
C18 C12 C10 133.8(5)
C18 C12 C13 112.0(4)
C12 C13 C16 101.6(5)
C14 C13 C12 113.2(4)
C14 C13 C16 111.6(5)
C14 C13 C22 110.2(6)
C22 C13 C12 109.0(5)
C22 C13 C16 110.9(5)
C13 C14 C15 113.5(4)
C9 C15 C14 111.3(4)
C17 C16 C13 104.5(5)
C18 C17 C16 104.0(5)
C12 C18 C17 110.1(5)
C12 C18 C19 130.2(4)
C17 C18 C19 119.5(5)
C18 C19 C20 110.7(6)
C21 C19 C18 109.9(5)
C21 C19 C20 109.7(5)

loop_
_geom_bond_atom_site_label_1
_geom_bond_atom_site_label_2
_geom_bond_distance
O1 C4 1.224(6)
O2 C4 1.298(6)
O3 C6 1.435(6)
O3 C7 1.452(6)
O4 C7 1.382(6)
C4 C5 1.463(6)
C5 C6 1.520(6)
C5 C8 1.324(7)
C6 C11 1.531(6)
C7 C8 1.514(6)
C7 C9 1.556(6)
C9 C10 1.566(6)
C9 C15 1.533(7)
C9 C23 1.540(7)
C10 C11 1.541(6)
C10 C12 1.509(6)
C12 C13 1.540(7)
C12 C18 1.345(8)
C13 C14 1.521(9)
C13 C16 1.544(8)
C13 C22 1.535(8)
C14 C15 1.532(7)
C16 C17 1.540(13)
C17 C18 1.504(7)
C18 C19 1.508(9)
C19 C20 1.520(9)
C19 C21 1.505(10)

loop_
_geom_torsion_atom_site_label_1
_geom_torsion_atom_site_label_2
_geom_torsion_atom_site_label_3
_geom_torsion_atom_site_label_4
_geom_torsion
O1 C4 C5 C6 -0.8(7)
O1 C4 C5 C8 178.3(5)
O2 C4 C5 C6 177.5(4)
O2 C4 C5 C8 -3.4(7)
O3 C6 C11 C10 -61.7(4)
O3 C7 C8 C5 -23.5(5)
O3 C7 C9 C10 59.0(4)
O3 C7 C9 C15 177.4(4)
O3 C7 C9 C23 -62.0(5)
O4 C7 C8 C5 -141.4(4)
O4 C7 C9 C10 177.9(4)
O4 C7 C9 C15 -63.7(5)
O4 C7 C9 C23 56.9(5)
C4 C5 C6 O3 -155.9(4)
C4 C5 C6 C11 90.6(5)
C4 C5 C8 C7 -179.8(4)
C5 C6 C11 C10 49.2(5)
C6 O3 C7 O4 161.4(3)
C6 O3 C7 C8 38.7(4)
C6 O3 C7 C9 -78.1(4)
C6 C5 C8 C7 -0.6(5)
C7 O3 C6 C5 -39.3(4)
C7 O3 C6 C11 79.1(4)
C7 C9 C10 C11 -43.6(5)
C7 C9 C10 C12 -179.0(4)
C7 C9 C15 C14 -179.0(4)
C8 C5 C6 O3 24.8(4)
C8 C5 C6 C11 -88.6(5)
C8 C7 C9 C10 -50.6(5)
C8 C7 C9 C15 67.8(5)
C8 C7 C9 C23 -171.6(4)
C9 C7 C8 C5 89.4(5)
C9 C10 C11 C6 44.9(5)
C9 C10 C12 C13 -55.1(5)
C9 C10 C12 C18 128.4(6)
C10 C9 C15 C14 -60.5(5)
C10 C12 C13 C14 46.9(6)
C10 C12 C13 C16 166.7(5)
C10 C12 C13 C22 -76.2(6)
C10 C12 C18 C17 175.4(6)
C10 C12 C18 C19 0.0(10)
C11 C10 C12 C13 172.8(4)
C11 C10 C12 C18 -3.6(8)
C12 C10 C11 C6 175.5(4)
C12 C13 C14 C15 -44.6(7)
C12 C13 C16 C17 25.9(6)
C12 C18 C19 C20 127.0(6)
C12 C18 C19 C21 -111.6(7)
C13 C12 C18 C17 -1.1(7)
C13 C12 C18 C19 -176.5(6)
C13 C14 C15 C9 53.0(6)
C13 C16 C17 C18 -27.2(7)
C14 C13 C16 C17 146.8(5)
C15 C9 C10 C11 -163.3(4)
C15 C9 C10 C12 61.3(5)
C16 C13 C14 C15 -158.5(5)
C16 C17 C18 C12 18.0(7)
C16 C17 C18 C19 -166.0(6)
C17 C18 C19 C20 -48.0(8)
C17 C18 C19 C21 73.4(7)
C18 C12 C13 C14 -135.9(5)
C18 C12 C13 C16 -16.1(6)
C18 C12 C13 C22 101.1(6)
C22 C13 C14 C15 77.7(6)
C22 C13 C16 C17 -89.9(6)
C23 C9 C10 C11 74.4(5)
C23 C9 C10 C12 -61.1(5)
C23 C9 C15 C14 62.6(6)

loop_
_twin_individual_id
_twin_individual_mass_fraction_refined
1 0.82(4)
2 0.18(4)
